data_1505703
loop_
_publ_author_name
'Akutagawa, Tomoyuki'
'Motokizawa, Takeshi'
'Matsuura, Kazumasa'
'Nishihara, Sadafumi'
'Noro, Shin-ichiro'
'Nakamura, Takayoshi'

_publ_section_title
;
 Structural phase transition of magnetic [Ni(dmit)2]- salts induced by
 supramolecular cation structures of (M+)([12]crown-4)2.
;
_journal_issue 12
_journal_name_full 'The journal of physical chemistry. B'
_journal_page_first 5897
_journal_page_last 5904
_journal_paper_doi 10.1021/jp055574a
_journal_volume 110
_journal_year 2006
_chemical_formula_moiety 'C22 H32 K O8 Ni S10 '
_chemical_formula_sum 'C22 H32 K Ni O8 S10'
_chemical_formula_weight 842.89
_space_group_IT_number 15
_symmetry_cell_setting monoclinic
_symmetry_Int_Tables_number 15
_symmetry_space_group_name_Hall '-C 2yc'
_symmetry_space_group_name_H-M 'C 1 2/c 1'
_cell_angle_alpha 90.0000
_cell_angle_beta 106.376(17)
_cell_angle_gamma 90.0000
_cell_formula_units_Z 4
_cell_length_a 29.872(10)
_cell_length_b 11.268(6)
_cell_length_c 10.309(5)
_cell_measurement_reflns_used 14491
_cell_measurement_temperature 93.1
_cell_measurement_theta_max 27.5
_cell_measurement_theta_min 3.0
_cell_volume 3329(3)
_computing_cell_refinement PROCESS-AUTO
_computing_data_collection PROCESS-AUTO
_computing_data_reduction CrystalStructure
_computing_publication_material 'CrystalStructure 3.7.0'
_computing_structure_refinement SHELXL
_diffrn_detector_area_resol_mean 10.00
_diffrn_measured_fraction_theta_full 0.995
_diffrn_measured_fraction_theta_max 0.995
_diffrn_measurement_device_type 'Rigaku RAXIS-RAPID'
_diffrn_measurement_method \w
_diffrn_radiation_type 'Mo K\a'
_diffrn_radiation_wavelength 0.71075
_diffrn_reflns_av_R_equivalents 0.019
_diffrn_reflns_limit_h_max 37
_diffrn_reflns_limit_h_min -38
_diffrn_reflns_limit_k_max 14
_diffrn_reflns_limit_k_min -14
_diffrn_reflns_limit_l_max 12
_diffrn_reflns_limit_l_min -13
_diffrn_reflns_number 15605
_diffrn_reflns_theta_full 27.48
_diffrn_reflns_theta_max 27.48
_exptl_absorpt_coefficient_mu 1.378
_exptl_absorpt_correction_T_max 0.871
_exptl_absorpt_correction_T_min 0.532
_exptl_absorpt_correction_type multi-scan
_exptl_absorpt_process_details
;
    Higashi, T. (1995). Program for Absorption Correction.
    Rigaku Corporation, Tokyo, Japan.
;
_exptl_crystal_colour black
_exptl_crystal_density_diffrn 1.682
_exptl_crystal_density_method 'not measured'
_exptl_crystal_description block
_exptl_crystal_F_000 1740.00
_exptl_crystal_size_max 0.80
_exptl_crystal_size_mid 0.40
_exptl_crystal_size_min 0.10
_refine_diff_density_max 0.43
_refine_diff_density_min -0.39
_refine_ls_extinction_method none
_refine_ls_goodness_of_fit_ref 0.978
_refine_ls_hydrogen_treatment refall
_refine_ls_number_parameters 193
_refine_ls_number_reflns 3812
_refine_ls_R_factor_gt 0.0206
_refine_ls_shift/su_max 0.0000
_refine_ls_structure_factor_coef Fsqd
_refine_ls_weighting_details 'w = 1/[\s^2^(Fo^2^)+(0.0000P)^2^+13.0356P] where P=(Fo^2^+2Fc^2^)/3'
_refine_ls_weighting_scheme calc
_refine_ls_wR_factor_ref 0.0519
_reflns_number_gt 3437
_reflns_number_total 3812
_reflns_threshold_expression F^2^>2.0\s(F^2^)
_cod_data_source_file jp055574asi20060118_095409.cif
_cod_data_source_block '_lowK'
_cod_original_formula_sum 'C22 H32 K O8 Ni S10 '
_cod_database_code 1505703

loop_
_symmetry_equiv_pos_site_id
_symmetry_equiv_pos_as_xyz
1 +X,+Y,+Z
2 -X,+Y,1/2-Z
3 -X,-Y,-Z
4 +X,-Y,1/2+Z
5 1/2+X,1/2+Y,+Z
6 1/2-X,1/2+Y,1/2-Z
7 1/2-X,1/2-Y,-Z
8 1/2+X,1/2-Y,1/2+Z

loop_
_atom_site_label
_atom_site_type_symbol
_atom_site_fract_x
_atom_site_fract_y
_atom_site_fract_z
_atom_site_U_iso_or_equiv
_atom_site_adp_type
_atom_site_occupancy
_atom_site_symmetry_multiplicity
_atom_site_calc_flag
_atom_site_refinement_flags
Ni(1) Ni 0.2500 0.2500 0.5000 0.00996(6) Uani 1.00 2 d S
K(1) K 0.5000 0.30697(5) 0.7500 0.01797(12) Uani 1.00 2 d S
S(1) S 0.25579(2) 0.37979(4) 0.65892(4) 0.01312(8) Uani 1.00 1 d .
S(2) S 0.295480(10) 0.35919(4) 0.96429(4) 0.01243(8) Uani 1.00 1 d .
S(3) S 0.34652(2) 0.22847(4) 1.21430(4) 0.01922(10) Uani 1.00 1 d .
S(4) S 0.319040(10) 0.11115(4) 0.94589(4) 0.01223(8) Uani 1.00 1 d .
S(5) S 0.278480(10) 0.10811(4) 0.64087(4) 0.01242(8) Uani 1.00 1 d .
O(1) O 0.45377(5) 0.40570(13) 0.92354(14) 0.0270(3) Uani 1.00 1 d .
O(2) O 0.40830(5) 0.38749(12) 0.64551(13) 0.0194(2) Uani 1.00 1 d .
O(3) O 0.43197(4) 0.14041(12) 0.66404(12) 0.0185(2) Uani 1.00 1 d .
O(4) O 0.47711(5) 0.16178(13) 0.94473(13) 0.0246(3) Uani 1.00 1 d .
C(1) C 0.28063(6) 0.29815(14) 0.80209(16) 0.0106(3) Uani 1.00 1 d .
C(2) C 0.32179(6) 0.23356(14) 1.04994(17) 0.0133(3) Uani 1.00 1 d .
C(3) C 0.29118(6) 0.18090(14) 0.79368(17) 0.0109(3) Uani 1.00 1 d .
C(4) C 0.40450(6) 0.4217(2) 0.8742(2) 0.0260(4) Uani 1.00 1 d .
C(5) C 0.39373(6) 0.46783(18) 0.7325(2) 0.0245(4) Uani 1.00 1 d .
C(6) C 0.37375(6) 0.29897(17) 0.5899(2) 0.0207(3) Uani 1.00 1 d .
C(7) C 0.39737(6) 0.19049(18) 0.55327(18) 0.0194(3) Uani 1.00 1 d .
C(8) C 0.41405(6) 0.08187(19) 0.7613(2) 0.0240(4) Uani 1.00 1 d .
C(9) C 0.45478(8) 0.0558(2) 0.8818(2) 0.0292(4) Uani 1.00 1 d .
C(10) C 0.45618(8) 0.2145(2) 1.0385(2) 0.0341(5) Uani 1.00 1 d .
C(11) C 0.46848(8) 0.3445(2) 1.0487(2) 0.0362(5) Uani 1.00 1 d .
H(1) H 0.3938 0.4789 0.9319 0.031 Uiso 1.00 1 c R
H(2) H 0.3883 0.3453 0.8755 0.031 Uiso 1.00 1 c R
H(3) H 0.3597 0.4814 0.6970 0.029 Uiso 1.00 1 c R
H(4) H 0.4096 0.5450 0.7329 0.029 Uiso 1.00 1 c R
H(5) H 0.3507 0.3305 0.5083 0.025 Uiso 1.00 1 c R
H(6) H 0.3570 0.2775 0.6569 0.025 Uiso 1.00 1 c R
H(7) H 0.3734 0.1295 0.5155 0.023 Uiso 1.00 1 c R
H(8) H 0.4121 0.2123 0.4817 0.023 Uiso 1.00 1 c R
H(9) H 0.3982 0.0073 0.7233 0.029 Uiso 1.00 1 c R
H(10) H 0.3912 0.1334 0.7878 0.029 Uiso 1.00 1 c R
H(11) H 0.4438 0.0095 0.9486 0.035 Uiso 1.00 1 c R
H(12) H 0.4777 0.0067 0.8529 0.035 Uiso 1.00 1 c R
H(13) H 0.4679 0.1762 1.1281 0.041 Uiso 1.00 1 c R
H(14) H 0.4219 0.2045 1.0072 0.041 Uiso 1.00 1 c R
H(15) H 0.4540 0.3825 1.1136 0.043 Uiso 1.00 1 c R
H(16) H 0.5027 0.3527 1.0853 0.043 Uiso 1.00 1 c R

loop_
_atom_site_aniso_label
_atom_site_aniso_U_11
_atom_site_aniso_U_22
_atom_site_aniso_U_33
_atom_site_aniso_U_12
_atom_site_aniso_U_13
_atom_site_aniso_U_23
Ni(1) 0.01137(13) 0.00967(13) 0.00739(13) 0.00051(11) 0.00027(11) 0.00015(11)
K(1) 0.0121(2) 0.0221(2) 0.0206(2) 0.0000 0.0061(2) 0.0000
S(1) 0.0181(2) 0.01122(19) 0.00865(18) 0.00365(16) 0.00140(14) 0.00097(14)
S(2) 0.0151(2) 0.01235(19) 0.00875(18) 0.00141(14) 0.00150(14) -0.00092(14)
S(3) 0.0265(2) 0.0186(2) 0.00864(19) 0.00072(18) -0.00154(17) -0.00012(17)
S(4) 0.0155(2) 0.01049(19) 0.00878(18) 0.00044(14) 0.00034(14) 0.00131(14)
S(5) 0.0173(2) 0.00986(18) 0.00852(18) 0.00058(14) 0.00099(14) -0.00019(14)
O(1) 0.0188(6) 0.0342(8) 0.0276(7) -0.0043(5) 0.0060(5) -0.0094(6)
O(2) 0.0190(6) 0.0175(6) 0.0226(6) -0.0008(5) 0.0070(5) 0.0010(5)
O(3) 0.0163(6) 0.0200(6) 0.0189(6) 0.0011(5) 0.0046(5) 0.0013(5)
O(4) 0.0189(6) 0.0344(8) 0.0198(6) 0.0014(5) 0.0045(5) 0.0042(6)
C(1) 0.0101(7) 0.0130(7) 0.0090(7) -0.0006(5) 0.0031(6) 0.0007(5)
C(2) 0.0123(7) 0.0118(7) 0.0136(7) -0.0021(6) 0.0003(6) 0.0005(6)
C(3) 0.0092(7) 0.0127(7) 0.0099(7) -0.0004(5) 0.0015(5) 0.0014(6)
C(4) 0.0193(9) 0.0282(10) 0.0312(11) 0.0001(8) 0.0084(8) -0.0105(8)
C(5) 0.0223(9) 0.0175(9) 0.0365(11) 0.0012(7) 0.0131(8) -0.0033(8)
C(6) 0.0165(8) 0.0207(9) 0.0215(9) -0.0006(7) -0.0004(7) 0.0013(7)
C(7) 0.0193(8) 0.0242(9) 0.0135(8) -0.0018(7) 0.0025(7) 0.0001(7)
C(8) 0.0226(9) 0.0222(9) 0.0261(10) -0.0041(7) 0.0050(8) 0.0066(8)
C(9) 0.0257(10) 0.0272(10) 0.0317(11) -0.0004(8) 0.0031(8) 0.0148(9)
C(10) 0.0270(11) 0.0571(15) 0.0183(10) 0.0040(10) 0.0065(8) 0.0059(10)
C(11) 0.0279(11) 0.0577(16) 0.0212(10) -0.0011(10) 0.0039(9) -0.0125(10)

loop_
_atom_type_symbol
_atom_type_description
_atom_type_scat_dispersion_real
_atom_type_scat_dispersion_imag
_atom_type_scat_source
Ni Ni 0.339 1.112
;
International Tables for Crystallography
(1992, Vol. C, Tables 4.2.6.8 and 6.1.1.4)
;
K K 0.200 0.250
;
International Tables for Crystallography
(1992, Vol. C, Tables 4.2.6.8 and 6.1.1.4)
;
C C 0.003 0.002
;
International Tables for Crystallography
(1992, Vol. C, Tables 4.2.6.8 and 6.1.1.4)
;
H H 0.000 0.000
;
International Tables for Crystallography
(1992, Vol. C, Table 6.1.1.4)
;
O O 0.011 0.006
;
International Tables for Crystallography
(1992, Vol. C, Tables 4.2.6.8 and 6.1.1.4)
;
S S 0.125 0.123
;
International Tables for Crystallography
(1992, Vol. C, Tables 4.2.6.8 and 6.1.1.4)
;

loop_
_geom_angle_atom_site_label_1
_geom_angle_atom_site_label_2
_geom_angle_atom_site_label_3
_geom_angle
_geom_angle_site_symmetry_1
_geom_angle_site_symmetry_3
S(1) Ni(1) S(1) 180.00(2) . 55607
S(1) Ni(1) S(5) 93.370(15) . .
S(1) Ni(1) S(5) 86.630(15) . 55607
S(1) Ni(1) S(5) 86.630(15) 55607 .
S(1) Ni(1) S(5) 93.370(15) 55607 55607
S(5) Ni(1) S(5) 180.0000 . 55607
O(1) K(1) O(1) 132.85(5) . 65602
O(1) K(1) O(2) 60.53(4) . .
O(1) K(1) O(2) 103.44(4) . 65602
O(1) K(1) O(3) 91.41(4) . .
O(1) K(1) O(3) 121.76(4) . 65602
O(1) K(1) O(4) 60.67(4) . .
O(1) K(1) O(4) 162.56(4) . 65602
O(1) K(1) O(2) 103.44(4) 65602 .
O(1) K(1) O(2) 60.53(4) 65602 65602
O(1) K(1) O(3) 121.76(4) 65602 .
O(1) K(1) O(3) 91.41(4) 65602 65602
O(1) K(1) O(4) 162.56(4) 65602 .
O(1) K(1) O(4) 60.67(4) 65602 65602
O(2) K(1) O(2) 142.14(4) . 65602
O(2) K(1) O(3) 62.52(3) . .
O(2) K(1) O(3) 155.29(4) . 65602
O(2) K(1) O(4) 93.13(4) . .
O(2) K(1) O(4) 108.77(3) . 65602
O(2) K(1) O(3) 155.29(4) 65602 .
O(2) K(1) O(3) 62.52(3) 65602 65602
O(2) K(1) O(4) 108.77(3) 65602 .
O(2) K(1) O(4) 93.13(4) 65602 65602
O(3) K(1) O(3) 92.91(4) . 65602
O(3) K(1) O(4) 61.54(3) . .
O(3) K(1) O(4) 71.16(4) . 65602
O(3) K(1) O(4) 71.16(4) 65602 .
O(3) K(1) O(4) 61.54(3) 65602 65602
O(4) K(1) O(4) 109.05(4) . 65602
Ni(1) S(1) C(1) 102.18(6) . .
C(1) S(2) C(2) 97.02(8) . .
C(2) S(4) C(3) 97.21(8) . .
Ni(1) S(5) C(3) 101.86(5) . .
K(1) O(1) C(4) 118.06(12) . .
K(1) O(1) C(11) 107.94(13) . .
C(4) O(1) C(11) 114.19(17) . .
K(1) O(2) C(5) 113.78(9) . .
K(1) O(2) C(6) 116.41(10) . .
C(5) O(2) C(6) 112.35(16) . .
K(1) O(3) C(7) 107.11(10) . .
K(1) O(3) C(8) 118.93(10) . .
C(7) O(3) C(8) 114.61(14) . .
K(1) O(4) C(9) 109.71(12) . .
K(1) O(4) C(10) 118.89(13) . .
C(9) O(4) C(10) 114.78(18) . .
S(1) C(1) S(2) 122.88(10) . .
S(1) C(1) C(3) 120.94(12) . .
S(2) C(1) C(3) 116.15(12) . .
S(2) C(2) S(3) 124.00(10) . .
S(2) C(2) S(4) 113.48(9) . .
S(3) C(2) S(4) 122.51(9) . .
S(4) C(3) S(5) 122.37(10) . .
S(4) C(3) C(1) 116.04(12) . .
S(5) C(3) C(1) 121.57(12) . .
O(1) C(4) C(5) 107.96(18) . .
O(2) C(5) C(4) 111.92(16) . .
O(2) C(6) C(7) 109.17(16) . .
O(3) C(7) C(6) 113.88(14) . .
O(3) C(8) C(9) 107.16(17) . .
O(4) C(9) C(8) 112.15(17) . .
O(4) C(10) C(11) 108.0(2) . .
O(1) C(11) C(10) 113.69(17) . .
O(1) C(4) H(1) 110.1 . .
O(1) C(4) H(2) 110.1 . .
C(5) C(4) H(1) 110.1 . .
C(5) C(4) H(2) 110.1 . .
H(1) C(4) H(2) 108.4 . .
O(2) C(5) H(3) 109.2 . .
O(2) C(5) H(4) 109.2 . .
C(4) C(5) H(3) 109.2 . .
C(4) C(5) H(4) 109.2 . .
H(3) C(5) H(4) 107.9 . .
O(2) C(6) H(5) 109.8 . .
O(2) C(6) H(6) 109.8 . .
C(7) C(6) H(5) 109.8 . .
C(7) C(6) H(6) 109.9 . .
H(5) C(6) H(6) 108.3 . .
O(3) C(7) H(7) 108.8 . .
O(3) C(7) H(8) 108.8 . .
C(6) C(7) H(7) 108.8 . .
C(6) C(7) H(8) 108.8 . .
H(7) C(7) H(8) 107.7 . .
O(3) C(8) H(9) 110.3 . .
O(3) C(8) H(10) 110.3 . .
C(9) C(8) H(9) 110.3 . .
C(9) C(8) H(10) 110.3 . .
H(9) C(8) H(10) 108.5 . .
O(4) C(9) H(11) 109.2 . .
O(4) C(9) H(12) 109.2 . .
C(8) C(9) H(11) 109.2 . .
C(8) C(9) H(12) 109.2 . .
H(11) C(9) H(12) 107.9 . .
O(4) C(10) H(13) 110.1 . .
O(4) C(10) H(14) 110.1 . .
C(11) C(10) H(13) 110.1 . .
C(11) C(10) H(14) 110.1 . .
H(13) C(10) H(14) 108.4 . .
O(1) C(11) H(15) 108.8 . .
O(1) C(11) H(16) 108.8 . .
C(10) C(11) H(15) 108.8 . .
C(10) C(11) H(16) 108.8 . .
H(15) C(11) H(16) 107.7 . .

loop_
_geom_bond_atom_site_label_1
_geom_bond_atom_site_label_2
_geom_bond_distance
_geom_bond_site_symmetry_2
Ni(1) S(1) 2.1664(4) .
Ni(1) S(1) 2.1664(4) 55607
Ni(1) S(5) 2.1662(4) .
Ni(1) S(5) 2.1662(4) 55607
K(1) O(1) 2.7818(17) .
K(1) O(1) 2.7818(17) 65602
K(1) O(2) 2.7970(13) .
K(1) O(2) 2.7970(13) 65602
K(1) O(3) 2.7244(12) .
K(1) O(3) 2.7244(12) 65602
K(1) O(4) 2.8192(16) .
K(1) O(4) 2.8192(16) 65602
S(1) C(1) 1.7198(16) .
S(2) C(1) 1.7457(16) .
S(2) C(2) 1.7349(16) .
S(3) C(2) 1.6475(16) .
S(4) C(2) 1.7350(17) .
S(4) C(3) 1.7425(16) .
S(5) C(3) 1.7208(17) .
O(1) C(4) 1.427(2) .
O(1) C(11) 1.419(2) .
O(2) C(5) 1.426(2) .
O(2) C(6) 1.434(2) .
O(3) C(7) 1.423(2) .
O(3) C(8) 1.425(2) .
O(4) C(9) 1.431(2) .
O(4) C(10) 1.421(3) .
C(1) C(3) 1.367(2) .
C(4) C(5) 1.497(3) .
C(6) C(7) 1.512(2) .
C(8) C(9) 1.502(2) .
C(10) C(11) 1.507(3) .
C(4) H(1) 0.990 .
C(4) H(2) 0.990 .
C(5) H(3) 0.990 .
C(5) H(4) 0.990 .
C(6) H(5) 0.990 .
C(6) H(6) 0.990 .
C(7) H(7) 0.990 .
C(7) H(8) 0.990 .
C(8) H(9) 0.990 .
C(8) H(10) 0.990 .
C(9) H(11) 0.990 .
C(9) H(12) 0.990 .
C(10) H(13) 0.990 .
C(10) H(14) 0.990 .
C(11) H(15) 0.990 .
C(11) H(16) 0.990 .

loop_
_geom_contact_atom_site_label_1
_geom_contact_atom_site_label_2
_geom_contact_distance
_geom_contact_site_symmetry_2
Ni(1) C(6) 3.591(2) .
Ni(1) C(6) 3.591(2) 55607
S(1) S(4) 3.4057(6) 55606
S(2) S(5) 3.5459(5) 55606
S(3) C(7) 3.4217(17) 55601
S(4) S(1) 3.4057(6) 54606
S(5) S(2) 3.5459(5) 54606
O(1) O(1) 3.489(2) 66703
O(2) C(4) 3.504(2) 56404
O(4) C(9) 3.361(2) 65703
C(4) O(2) 3.504(2) 56504
C(6) Ni(1) 3.591(2) .
C(7) S(3) 3.4217(17) 55401
C(9) O(4) 3.361(2) 65703
C(9) C(9) 3.333(2) 65703
Ni(1) H(5) 3.120 .
Ni(1) H(5) 3.120 55607
Ni(1) H(6) 3.165 .
Ni(1) H(6) 3.165 55607
S(1) H(3) 3.227 .
S(1) H(6) 3.242 .
S(2) H(1) 3.333 .
S(2) H(2) 3.160 .
S(2) H(3) 3.173 56504
S(3) H(3) 3.304 56504
S(3) H(4) 3.147 56504
S(3) H(5) 3.211 55601
S(3) H(7) 3.182 55601
S(3) H(8) 2.902 55601
S(3) H(9) 3.061 55504
S(3) H(14) 3.522 .
S(4) H(2) 3.552 .
S(4) H(7) 3.138 55504
S(4) H(9) 3.426 55504
S(4) H(10) 3.058 .
S(4) H(14) 3.138 .
S(5) H(6) 2.992 .
S(5) H(7) 3.439 .
S(5) H(10) 3.293 .
O(1) H(16) 3.029 66703
O(2) H(1) 2.601 56404
O(2) H(15) 2.991 56404
O(3) H(11) 2.891 55404
O(4) H(11) 3.008 65703
O(4) H(12) 2.862 65703
C(1) H(2) 3.135 .
C(1) H(3) 3.530 .
C(1) H(6) 3.070 .
C(2) H(2) 3.284 .
C(2) H(3) 3.596 56504
C(2) H(14) 3.160 .
C(3) H(2) 3.344 .
C(3) H(6) 2.933 .
C(3) H(10) 3.054 .
C(5) H(1) 3.156 56404
C(5) H(15) 2.972 56404
C(6) H(1) 3.134 56404
C(7) H(11) 3.002 55404
C(9) H(8) 3.543 55504
C(9) H(11) 3.128 65703
C(9) H(12) 2.988 65703
C(9) H(13) 3.508 65703
C(10) H(12) 3.181 65703
C(10) H(13) 3.570 65702
C(11) H(4) 3.182 56504
H(1) S(2) 3.333 .
H(1) O(2) 2.601 56504
H(1) C(5) 3.156 56504
H(1) C(6) 3.134 56504
H(1) H(3) 3.205 56504
H(1) H(4) 3.016 56504
H(1) H(5) 2.731 56504
H(1) H(8) 3.537 56504
H(2) S(2) 3.160 .
H(2) S(4) 3.552 .
H(2) C(1) 3.135 .
H(2) C(2) 3.284 .
H(2) C(3) 3.344 .
H(3) S(1) 3.227 .
H(3) S(2) 3.173 56404
H(3) S(3) 3.304 56404
H(3) C(1) 3.530 .
H(3) C(2) 3.596 56404
H(3) H(1) 3.205 56404
H(3) H(15) 3.521 56404
H(4) S(3) 3.147 56404
H(4) C(11) 3.182 56404
H(4) H(1) 3.016 56404
H(4) H(15) 2.204 56404
H(4) H(16) 2.988 66703
H(5) Ni(1) 3.120 .
H(5) S(3) 3.211 55401
H(5) H(1) 2.731 56404
H(6) Ni(1) 3.165 .
H(6) S(1) 3.242 .
H(6) S(5) 2.992 .
H(6) C(1) 3.070 .
H(6) C(3) 2.933 .
H(7) S(3) 3.182 55401
H(7) S(4) 3.138 55404
H(7) S(5) 3.439 .
H(7) H(11) 2.860 55404
H(8) S(3) 2.902 55401
H(8) C(9) 3.543 55404
H(8) H(1) 3.537 56404
H(8) H(9) 3.573 55404
H(8) H(11) 2.728 55404
H(9) S(3) 3.061 55404
H(9) S(4) 3.426 55404
H(9) H(8) 3.573 55504
H(9) H(11) 3.477 55404
H(9) H(13) 3.275 55404
H(9) H(14) 3.470 55404
H(10) S(4) 3.058 .
H(10) S(5) 3.293 .
H(10) C(3) 3.054 .
H(11) O(3) 2.891 55504
H(11) O(4) 3.008 65703
H(11) C(7) 3.002 55504
H(11) C(9) 3.128 65703
H(11) H(7) 2.860 55504
H(11) H(8) 2.728 55504
H(11) H(9) 3.477 55504
H(11) H(11) 3.229 65703
H(11) H(12) 2.647 65703
H(12) O(4) 2.862 65703
H(12) C(9) 2.988 65703
H(12) C(10) 3.181 65703
H(12) H(11) 2.647 65703
H(12) H(12) 2.952 65703
H(12) H(13) 2.597 65703
H(12) H(13) 3.053 55404
H(13) C(9) 3.508 65703
H(13) C(10) 3.570 65702
H(13) H(9) 3.275 55504
H(13) H(12) 2.597 65703
H(13) H(12) 3.053 55504
H(13) H(13) 2.697 65702
H(13) H(16) 3.463 65702
H(14) S(3) 3.522 .
H(14) S(4) 3.138 .
H(14) C(2) 3.160 .
H(14) H(9) 3.470 55504
H(15) O(2) 2.991 56504
H(15) C(5) 2.972 56504
H(15) H(3) 3.521 56504
H(15) H(4) 2.204 56504
H(15) H(15) 3.331 65702
H(15) H(16) 3.026 65702
H(16) O(1) 3.029 66703
H(16) H(4) 2.988 66703
H(16) H(13) 3.463 65702
H(16) H(15) 3.026 65702
H(16) H(16) 3.446 65702

loop_
_geom_torsion_atom_site_label_1
_geom_torsion_atom_site_label_2
_geom_torsion_atom_site_label_3
_geom_torsion_atom_site_label_4
_geom_torsion
_geom_torsion_site_symmetry_1
_geom_torsion_site_symmetry_3
_geom_torsion_site_symmetry_4
S(1) Ni(1) S(5) C(3) -2.38(6) . . .
S(5) Ni(1) S(1) C(1) 1.56(6) . . .
S(1) Ni(1) S(5) C(3) -177.62(6) . 55607 55607
S(5) Ni(1) S(1) C(1) -178.44(6) 55607 . .
S(1) Ni(1) S(5) C(3) 177.62(6) 55607 . .
S(5) Ni(1) S(1) C(1) 178.44(6) . 55607 55607
S(1) Ni(1) S(5) C(3) 2.38(6) 55607 55607 55607
S(5) Ni(1) S(1) C(1) -1.56(6) 55607 55607 55607
O(1) K(1) O(1) C(4) 94.36(14) . 65602 65602
O(1) K(1) O(1) C(11) -134.29(12) . 65602 65602
O(1) K(1) O(1) C(4) 94.36(14) 65602 . .
O(1) K(1) O(1) C(11) -134.29(12) 65602 . .
O(1) K(1) O(2) C(5) 18.66(12) . . .
O(1) K(1) O(2) C(6) -114.41(14) . . .
O(2) K(1) O(1) C(4) 13.57(13) . . .
O(2) K(1) O(1) C(11) 144.92(13) . . .
O(1) K(1) O(2) C(5) -113.27(12) . 65602 65602
O(1) K(1) O(2) C(6) 113.67(13) . 65602 65602
O(2) K(1) O(1) C(4) 156.45(13) 65602 . .
O(2) K(1) O(1) C(11) -72.21(13) 65602 . .
O(1) K(1) O(3) C(7) 88.22(11) . . .
O(1) K(1) O(3) C(8) -43.69(12) . . .
O(3) K(1) O(1) C(4) -43.46(14) . . .
O(3) K(1) O(1) C(11) 87.89(12) . . .
O(1) K(1) O(3) C(7) -56.41(12) . 65602 65602
O(1) K(1) O(3) C(8) 171.68(11) . 65602 65602
O(3) K(1) O(1) C(4) -137.77(13) 65602 . .
O(3) K(1) O(1) C(11) -6.42(14) 65602 . .
O(1) K(1) O(4) C(9) 130.95(13) . . .
O(1) K(1) O(4) C(10) -3.97(11) . . .
O(4) K(1) O(1) C(4) -99.36(14) . . .
O(4) K(1) O(1) C(11) 31.99(12) . . .
O(1) K(1) O(4) C(9) -84.52(18) . 65602 65602
O(1) K(1) O(4) C(10) 140.56(15) . 65602 65602
O(4) K(1) O(1) C(4) -42.0(2) 65602 . .
O(4) K(1) O(1) C(11) 89.34(18) 65602 . .
O(1) K(1) O(2) C(5) -113.27(12) 65602 . .
O(1) K(1) O(2) C(6) 113.67(13) 65602 . .
O(2) K(1) O(1) C(4) 156.45(13) . 65602 65602
O(2) K(1) O(1) C(11) -72.21(13) . 65602 65602
O(1) K(1) O(2) C(5) 18.66(12) 65602 65602 65602
O(1) K(1) O(2) C(6) -114.41(14) 65602 65602 65602
O(2) K(1) O(1) C(4) 13.57(13) 65602 65602 65602
O(2) K(1) O(1) C(11) 144.92(13) 65602 65602 65602
O(1) K(1) O(3) C(7) -56.41(12) 65602 . .
O(1) K(1) O(3) C(8) 171.68(11) 65602 . .
O(3) K(1) O(1) C(4) -137.77(13) . 65602 65602
O(3) K(1) O(1) C(11) -6.42(14) . 65602 65602
O(1) K(1) O(3) C(7) 88.22(11) 65602 65602 65602
O(1) K(1) O(3) C(8) -43.69(12) 65602 65602 65602
O(3) K(1) O(1) C(4) -43.46(14) 65602 65602 65602
O(3) K(1) O(1) C(11) 87.89(12) 65602 65602 65602
O(1) K(1) O(4) C(9) -84.52(18) 65602 . .
O(1) K(1) O(4) C(10) 140.56(15) 65602 . .
O(4) K(1) O(1) C(4) -42.0(2) . 65602 65602
O(4) K(1) O(1) C(11) 89.34(18) . 65602 65602
O(1) K(1) O(4) C(9) 130.95(13) 65602 65602 65602
O(1) K(1) O(4) C(10) -3.97(11) 65602 65602 65602
O(4) K(1) O(1) C(4) -99.36(14) 65602 65602 65602
O(4) K(1) O(1) C(11) 31.99(12) 65602 65602 65602
O(2) K(1) O(2) C(5) -54.37(15) . 65602 65602
O(2) K(1) O(2) C(6) 172.56(12) . 65602 65602
O(2) K(1) O(2) C(5) -54.37(15) 65602 . .
O(2) K(1) O(2) C(6) 172.56(12) 65602 . .
O(2) K(1) O(3) C(7) 32.79(11) . . .
O(2) K(1) O(3) C(8) -99.12(13) . . .
O(3) K(1) O(2) C(5) 127.67(13) . . .
O(3) K(1) O(2) C(6) -5.39(12) . . .
O(2) K(1) O(3) C(7) -144.20(12) . 65602 65602
O(2) K(1) O(3) C(8) 83.89(16) . 65602 65602
O(3) K(1) O(2) C(5) 121.27(13) 65602 . .
O(3) K(1) O(2) C(6) -11.80(19) 65602 . .
O(2) K(1) O(4) C(9) 77.53(12) . . .
O(2) K(1) O(4) C(10) -57.40(12) . . .
O(4) K(1) O(2) C(5) 72.18(12) . . .
O(4) K(1) O(2) C(6) -60.88(13) . . .
O(2) K(1) O(4) C(9) -133.85(12) . 65602 65602
O(2) K(1) O(4) C(10) 91.23(12) . 65602 65602
O(4) K(1) O(2) C(5) -176.47(12) 65602 . .
O(4) K(1) O(2) C(6) 50.46(14) 65602 . .
O(2) K(1) O(3) C(7) -144.20(12) 65602 . .
O(2) K(1) O(3) C(8) 83.89(16) 65602 . .
O(3) K(1) O(2) C(5) 121.27(13) . 65602 65602
O(3) K(1) O(2) C(6) -11.80(19) . 65602 65602
O(2) K(1) O(3) C(7) 32.79(11) 65602 65602 65602
O(2) K(1) O(3) C(8) -99.12(13) 65602 65602 65602
O(3) K(1) O(2) C(5) 127.68(13) 65602 65602 65602
O(3) K(1) O(2) C(6) -5.39(12) 65602 65602 65602
O(2) K(1) O(4) C(9) -133.85(12) 65602 . .
O(2) K(1) O(4) C(10) 91.23(12) 65602 . .
O(4) K(1) O(2) C(5) -176.47(12) . 65602 65602
O(4) K(1) O(2) C(6) 50.46(14) . 65602 65602
O(2) K(1) O(4) C(9) 77.53(12) 65602 65602 65602
O(2) K(1) O(4) C(10) -57.40(12) 65602 65602 65602
O(4) K(1) O(2) C(5) 72.18(12) 65602 65602 65602
O(4) K(1) O(2) C(6) -60.88(13) 65602 65602 65602
O(3) K(1) O(3) C(7) -149.88(11) . 65602 65602
O(3) K(1) O(3) C(8) 78.21(12) . 65602 65602
O(3) K(1) O(3) C(7) -149.88(11) 65602 . .
O(3) K(1) O(3) C(8) 78.21(12) 65602 . .
O(3) K(1) O(4) C(9) 21.27(11) . . .
O(3) K(1) O(4) C(10) -113.66(12) . . .
O(4) K(1) O(3) C(7) 143.41(12) . . .
O(4) K(1) O(3) C(8) 11.50(11) . . .
O(3) K(1) O(4) C(9) -82.98(12) . 65602 65602
O(3) K(1) O(4) C(10) 142.10(12) . 65602 65602
O(4) K(1) O(3) C(7) -91.32(12) 65602 . .
O(4) K(1) O(3) C(8) 136.77(12) 65602 . .
O(3) K(1) O(4) C(9) -82.98(12) 65602 . .
O(3) K(1) O(4) C(10) 142.10(12) 65602 . .
O(4) K(1) O(3) C(7) -91.32(12) . 65602 65602
O(4) K(1) O(3) C(8) 136.77(12) . 65602 65602
O(3) K(1) O(4) C(9) 21.27(11) 65602 65602 65602
O(3) K(1) O(4) C(10) -113.66(12) 65602 65602 65602
O(4) K(1) O(3) C(7) 143.41(12) 65602 65602 65602
O(4) K(1) O(3) C(8) 11.50(11) 65602 65602 65602
O(4) K(1) O(4) C(9) -33.57(13) . 65602 65602
O(4) K(1) O(4) C(10) -168.49(11) . 65602 65602
O(4) K(1) O(4) C(9) -33.57(13) 65602 . .
O(4) K(1) O(4) C(10) -168.49(11) 65602 . .
Ni(1) S(1) C(1) S(2) 177.88(10) . . .
Ni(1) S(1) C(1) C(3) -0.07(16) . . .
C(1) S(2) C(2) S(3) 177.80(13) . . .
C(1) S(2) C(2) S(4) -3.03(12) . . .
C(2) S(2) C(1) S(1) -175.36(12) . . .
C(2) S(2) C(1) C(3) 2.69(16) . . .
C(2) S(4) C(3) S(5) 178.20(12) . . .
C(2) S(4) C(3) C(1) -0.65(16) . . .
C(3) S(4) C(2) S(2) 2.44(12) . . .
C(3) S(4) C(2) S(3) -178.37(13) . . .
Ni(1) S(5) C(3) S(4) -175.69(10) . . .
Ni(1) S(5) C(3) C(1) 3.10(17) . . .
K(1) O(1) C(4) C(5) -41.92(19) . . .
K(1) O(1) C(11) C(10) -62.5(2) . . .
C(4) O(1) C(11) C(10) 70.9(2) . . .
C(11) O(1) C(4) C(5) -170.39(18) . . .
K(1) O(2) C(5) C(4) -49.04(18) . . .
K(1) O(2) C(6) C(7) -21.40(19) . . .
C(5) O(2) C(6) C(7) -155.11(15) . . .
C(6) O(2) C(5) C(4) 85.94(18) . . .
K(1) O(3) C(7) C(6) -62.79(18) . . .
K(1) O(3) C(8) C(9) -40.81(19) . . .
C(7) O(3) C(8) C(9) -169.34(16) . . .
C(8) O(3) C(7) C(6) 71.4(2) . . .
K(1) O(4) C(9) C(8) -52.8(2) . . .
K(1) O(4) C(10) C(11) -22.92(18) . . .
C(9) O(4) C(10) C(11) -155.68(16) . . .
C(10) O(4) C(9) C(8) 84.1(2) . . .
S(1) C(1) C(3) S(4) 176.69(10) . . .
S(1) C(1) C(3) S(5) -2.2(2) . . .
S(2) C(1) C(3) S(4) -1.4(2) . . .
S(2) C(1) C(3) S(5) 179.75(10) . . .
O(1) C(4) C(5) O(2) 60.2(2) . . .
O(2) C(6) C(7) O(3) 58.1(2) . . .
O(3) C(8) C(9) O(4) 63.3(2) . . .
O(4) C(10) C(11) O(1) 58.4(2) . . .
